data_7208542
loop_
_publ_author_name
'Liu, Ying-Ying'
'Chen, Chun'
'Ma, Jian-Fang'
'Yang, Jin'

_publ_section_title
;
 A series of complexes constructed by different calix[4]arene derivatives
;
_journal_issue 19
_journal_name_full CrystEngComm
_journal_page_first 6201
_journal_paper_doi 10.1039/c2ce25650a
_journal_volume 14
_journal_year 2012
_chemical_formula_sum 'C92 H70 N6 Ni O8'
_chemical_formula_weight 1446.25
_chemical_name_systematic
;
?
;
_space_group_IT_number 14
_symmetry_cell_setting monoclinic
_symmetry_space_group_name_Hall '-P 2ybc'
_symmetry_space_group_name_H-M 'P 1 21/c 1'
_atom_sites_solution_hydrogens geom
_atom_sites_solution_primary direct
_atom_sites_solution_secondary difmap
_audit_creation_method SHELXL-97
_cell_angle_alpha 90
_cell_angle_beta 93.441(14)
_cell_angle_gamma 90
_cell_formula_units_Z 4
_cell_length_a 15.277(3)
_cell_length_b 22.740(3)
_cell_length_c 21.277(3)
_cell_measurement_temperature 293(2)
_cell_volume 7378(2)
_computing_cell_refinement CrysAlis
_computing_data_collection 'CrysAlis (Oxford Diffraction, 2006)'
_computing_data_reduction CrysAlis
_computing_structure_refinement 'SHELXL-97 (Sheldrick, 1997)'
_computing_structure_solution 'SHELXS-97 (Sheldrick, 1997)'
_diffrn_ambient_temperature 293(2)
_diffrn_detector_area_resol_mean 10.0
_diffrn_measured_fraction_theta_full 0.998
_diffrn_measured_fraction_theta_max 0.998
_diffrn_measurement_device_type 'Oxford Diffraction Gemini R Ultra'
_diffrn_measurement_method '\w scan'
_diffrn_radiation_monochromator graphite
_diffrn_radiation_source 'fine-focus sealed tube'
_diffrn_radiation_type CuK\a
_diffrn_radiation_wavelength 1.54184
_diffrn_reflns_av_R_equivalents 0.1928
_diffrn_reflns_av_sigmaI/netI 0.0973
_diffrn_reflns_limit_h_max 18
_diffrn_reflns_limit_h_min -15
_diffrn_reflns_limit_k_max 26
_diffrn_reflns_limit_k_min -27
_diffrn_reflns_limit_l_max 25
_diffrn_reflns_limit_l_min -25
_diffrn_reflns_number 81601
_diffrn_reflns_theta_full 66.60
_diffrn_reflns_theta_max 66.60
_diffrn_reflns_theta_min 3.49
_exptl_absorpt_coefficient_mu 0.897
_exptl_absorpt_correction_T_max 0.8552
_exptl_absorpt_correction_T_min 0.8068
_exptl_absorpt_correction_type multi-scan
_exptl_absorpt_process_details
;
CrysAlis (Oxford Diffraction, 2006)
;
_exptl_crystal_colour orange
_exptl_crystal_density_diffrn 1.302
_exptl_crystal_density_method 'not measured'
_exptl_crystal_description block
_exptl_crystal_F_000 3024
_exptl_crystal_size_max 0.25
_exptl_crystal_size_mid 0.21
_exptl_crystal_size_min 0.18
_refine_diff_density_max 0.405
_refine_diff_density_min -0.274
_refine_diff_density_rms 0.051
_refine_ls_extinction_method none
_refine_ls_goodness_of_fit_ref 0.991
_refine_ls_hydrogen_treatment mixed
_refine_ls_matrix_type full
_refine_ls_number_parameters 922
_refine_ls_number_reflns 12991
_refine_ls_number_restraints 610
_refine_ls_restrained_S_all 1.057
_refine_ls_R_factor_all 0.2101
_refine_ls_R_factor_gt 0.0867
_refine_ls_shift/su_max 0.000
_refine_ls_shift/su_mean 0.000
_refine_ls_structure_factor_coef Fsqd
_refine_ls_weighting_details 'calc w=1/[\s^2^(Fo^2^)+(0.0881P)^2^+0.0000P] where P=(Fo^2^+2Fc^2^)/3'
_refine_ls_weighting_scheme calc
_refine_ls_wR_factor_gt 0.2079
_refine_ls_wR_factor_ref 0.2524
_reflns_number_gt 3864
_reflns_number_total 12991
_reflns_threshold_expression >2sigma(I)
_cod_data_source_file c2ce25650a.txt
_cod_data_source_block 3
_cod_depositor_comments
;
The following automatic conversions were performed:

'_symmetry_cell_setting' value 'Monoclinic' changed to 'monoclinic'
according to /home/saulius/struct/CIF-dictionaries/cif_core.dic
dictionary named 'cif_core.dic' version 2.4.1 from 2010-06-29.

Automatic conversion script
Id: cif_fix_values 1891 2012-01-12 08:04:46Z andrius 
;
_cod_original_cell_volume 7378.2(19)
_cod_original_sg_symbol_H-M P21/c
_cod_database_code 7208542

loop_
_symmetry_equiv_pos_as_xyz
'x, y, z'
'-x, y+1/2, -z+1/2'
'-x, -y, -z'
'x, -y-1/2, z-1/2'

loop_
_atom_site_label
_atom_site_type_symbol
_atom_site_fract_x
_atom_site_fract_y
_atom_site_fract_z
_atom_site_U_iso_or_equiv
_atom_site_adp_type
_atom_site_occupancy
_atom_site_symmetry_multiplicity
_atom_site_calc_flag
_atom_site_refinement_flags
Ni1 Ni 0.61109(8) 0.03165(4) 0.30072(4) 0.1146(5) Uani 1 1 d .
C1 C 0.3905(6) 0.2763(4) 0.1472(4) 0.149(2) Uani 1 1 d U
H1A H 0.3822 0.3092 0.1184 0.179 Uiso 1 1 calc R
H1B H 0.3519 0.2819 0.1812 0.179 Uiso 1 1 calc R
C2 C 0.3661(5) 0.2197(4) 0.1127(5) 0.136(2) Uani 1 1 d U
C3 C 0.3754(5) 0.2134(5) 0.0499(5) 0.144(2) Uani 1 1 d DU
C4 C 0.3589(5) 0.1592(5) 0.0170(4) 0.147(2) Uani 1 1 d U
C5 C 0.3293(5) 0.1129(4) 0.0537(5) 0.152(3) Uani 1 1 d U
H5 H 0.3160 0.0771 0.0344 0.182 Uiso 1 1 calc R
C6 C 0.3196(6) 0.1182(4) 0.1153(5) 0.149(2) Uani 1 1 d U
H6 H 0.2995 0.0863 0.1376 0.178 Uiso 1 1 calc R
C7 C 0.3389(5) 0.1707(4) 0.1466(5) 0.145(2) Uani 1 1 d U
H7 H 0.3339 0.1733 0.1899 0.174 Uiso 1 1 calc R
C8 C 0.3749(6) 0.1513(5) -0.0507(4) 0.170(3) Uani 1 1 d U
H8A H 0.3655 0.1886 -0.0721 0.204 Uiso 1 1 calc RD
H8B H 0.3323 0.1236 -0.0690 0.204 Uiso 1 1 calc R
C9 C 0.4648(8) 0.1297(6) -0.0623(4) 0.159(3) Uani 1 1 d U
C10 C 0.5368(7) 0.1692(6) -0.0682(3) 0.142(3) Uani 1 1 d U
C11 C 0.4827(8) 0.0701(6) -0.0662(4) 0.168(3) Uani 1 1 d U
H11 H 0.4367 0.0436 -0.0632 0.202 Uiso 1 1 calc R
C12 C 0.5650(8) 0.0483(5) -0.0744(4) 0.168(3) Uani 1 1 d U
H12 H 0.5750 0.0080 -0.0760 0.201 Uiso 1 1 calc R
C13 C 0.6345(7) 0.0888(5) -0.0804(3) 0.159(3) Uani 1 1 d U
H13 H 0.6904 0.0749 -0.0871 0.191 Uiso 1 1 calc R
C14 C 0.6204(7) 0.1486(5) -0.0766(3) 0.145(2) Uani 1 1 d U
C15 C 0.6958(6) 0.1917(5) -0.0817(3) 0.154(3) Uani 1 1 d U
H15A H 0.7395 0.1744 -0.1073 0.185 Uiso 1 1 calc R
H15B H 0.6741 0.2271 -0.1027 0.185 Uiso 1 1 calc R
C16 C 0.7385(6) 0.2079(5) -0.0177(4) 0.141(2) Uani 1 1 d U
C17 C 0.7065(6) 0.2528(5) 0.0208(4) 0.141(2) Uani 1 1 d U
C18 C 0.8111(6) 0.1756(5) 0.0056(4) 0.159(3) Uani 1 1 d U
H18 H 0.8340 0.1464 -0.0192 0.191 Uiso 1 1 calc R
C19 C 0.8490(6) 0.1863(5) 0.0646(5) 0.178(3) Uani 1 1 d U
H19 H 0.8953 0.1632 0.0808 0.214 Uiso 1 1 calc R
C20 C 0.8178(6) 0.2313(5) 0.0991(5) 0.169(3) Uani 1 1 d U
H20 H 0.8470 0.2400 0.1376 0.203 Uiso 1 1 calc R
C21 C 0.7459(5) 0.2647(4) 0.0804(4) 0.143(2) Uani 1 1 d U
C22 C 0.7091(6) 0.3106(4) 0.1222(4) 0.148(2) Uani 1 1 d U
H22A H 0.7566 0.3262 0.1496 0.177 Uiso 1 1 calc R
H22B H 0.6863 0.3427 0.0960 0.177 Uiso 1 1 calc RD
C23 C 0.6395(6) 0.2902(3) 0.1615(4) 0.131(2) Uani 1 1 d U
C24 C 0.5534(7) 0.2954(3) 0.1388(4) 0.126(2) Uani 1 1 d DU
C25 C 0.4837(7) 0.2757(3) 0.1735(4) 0.135(2) Uani 1 1 d U
C26 C 0.5046(8) 0.2530(4) 0.2325(5) 0.152(3) Uani 1 1 d U
H26 H 0.4598 0.2408 0.2572 0.183 Uiso 1 1 calc R
C27 C 0.5869(8) 0.2480(4) 0.2548(5) 0.156(3) Uani 1 1 d U
H27 H 0.5981 0.2317 0.2946 0.187 Uiso 1 1 calc R
C28 C 0.6556(7) 0.2657(3) 0.2220(4) 0.144(3) Uani 1 1 d U
H28 H 0.7127 0.2618 0.2392 0.172 Uiso 1 1 calc R
C29 C 1.0431(9) -0.0597(7) 0.3591(6) 0.255(4) Uani 1 1 d U
H29A H 1.1011 -0.0773 0.3597 0.306 Uiso 1 1 calc R
H29B H 1.0451 -0.0296 0.3914 0.306 Uiso 1 1 calc R
C30 C 1.0267(7) -0.0281(6) 0.2941(5) 0.249(4) Uani 1 1 d GU
C31 C 0.9767(7) 0.0230(6) 0.2909(5) 0.276(5) Uani 1 1 d GU
H31 H 0.9526 0.0375 0.3269 0.332 Uiso 1 1 calc R
C32 C 0.9628(6) 0.0524(4) 0.2339(7) 0.279(5) Uani 1 1 d GU
H32 H 0.9293 0.0865 0.2317 0.335 Uiso 1 1 calc R
C33 C 0.9989(7) 0.0306(5) 0.1801(5) 0.277(5) Uani 1 1 d GU
H33 H 0.9896 0.0503 0.1419 0.333 Uiso 1 1 calc R
C34 C 1.0489(6) -0.0205(6) 0.1834(5) 0.252(4) Uani 1 1 d GU
C35 C 1.0628(5) -0.0498(4) 0.2404(7) 0.239(4) Uani 1 1 d GU
C36 C 1.0831(9) -0.0432(7) 0.1257(6) 0.255(4) Uani 1 1 d U
H36A H 1.1411 -0.0589 0.1365 0.306 Uiso 1 1 calc RD
H36B H 1.0906 -0.0101 0.0978 0.306 Uiso 1 1 calc R
C37 C 0.9782(7) -0.1889(4) 0.0755(6) 0.234(4) Uani 1 1 d GU
C38 C 1.0311(5) -0.1481(7) 0.1082(4) 0.215(4) Uani 1 1 d GU
C39 C 1.0321(6) -0.0899(6) 0.0883(5) 0.242(4) Uani 1 1 d GU
C40 C 0.9802(7) -0.0725(4) 0.0357(6) 0.244(4) Uani 1 1 d GDU
H40 H 0.9809 -0.0336 0.0223 0.293 Uiso 1 1 calc RD
C41 C 0.9273(6) -0.1133(6) 0.0029(4) 0.248(4) Uani 1 1 d GU
H41 H 0.8926 -0.1017 -0.0323 0.298 Uiso 1 1 calc R
C42 C 0.9263(6) -0.1715(5) 0.0229(5) 0.242(4) Uani 1 1 d GU
H42 H 0.8909 -0.1989 0.0010 0.290 Uiso 1 1 calc R
C43 C 0.9700(9) -0.2525(8) 0.0995(7) 0.252(4) Uani 1 1 d U
H43A H 0.9442 -0.2775 0.0665 0.302 Uiso 1 1 calc R
H43B H 1.0274 -0.2679 0.1127 0.302 Uiso 1 1 calc R
C44 C 0.9483(5) -0.2590(4) 0.2139(6) 0.227(4) Uani 1 1 d GU
C45 C 0.9144(7) -0.2507(4) 0.1525(5) 0.236(4) Uani 1 1 d GU
C46 C 0.8250(8) -0.2416(4) 0.1404(4) 0.232(4) Uani 1 1 d GU
H46 H 0.8023 -0.2361 0.0993 0.278 Uiso 1 1 calc R
C47 C 0.7695(5) -0.2408(4) 0.1899(6) 0.237(4) Uani 1 1 d GU
H47 H 0.7097 -0.2347 0.1818 0.284 Uiso 1 1 calc R
C48 C 0.8034(7) -0.2491(4) 0.2513(5) 0.226(4) Uani 1 1 d GU
H48 H 0.7663 -0.2485 0.2844 0.272 Uiso 1 1 calc R
C49 C 0.8928(8) -0.2582(4) 0.2634(4) 0.231(4) Uani 1 1 d GU
C50 C 0.9262(9) -0.2628(6) 0.3303(7) 0.244(4) Uani 1 1 d U
H50A H 0.9860 -0.2772 0.3316 0.292 Uiso 1 1 calc RD
H50B H 0.8913 -0.2917 0.3512 0.292 Uiso 1 1 calc R
C51 C 0.9244(8) -0.2046(4) 0.3674(5) 0.230(4) Uani 1 1 d GU
C52 C 0.9847(6) -0.1620(7) 0.3521(4) 0.228(4) Uani 1 1 d GU
C53 C 0.9812(6) -0.1062(6) 0.3784(5) 0.241(4) Uani 1 1 d GU
C54 C 0.9172(9) -0.0929(4) 0.4200(5) 0.258(5) Uani 1 1 d GU
H54 H 0.9148 -0.0556 0.4376 0.310 Uiso 1 1 calc R
C55 C 0.8569(6) -0.1356(7) 0.4353(3) 0.246(5) Uani 1 1 d GU
H55 H 0.8141 -0.1267 0.4632 0.296 Uiso 1 1 calc R
C56 C 0.8605(6) -0.1914(5) 0.4090(5) 0.238(4) Uani 1 1 d GU
H56 H 0.8201 -0.2199 0.4193 0.286 Uiso 1 1 calc R
C57 C 0.5075(7) 0.1333(4) 0.3585(3) 0.134(2) Uani 1 1 d U
H57 H 0.5613 0.1498 0.3711 0.161 Uiso 1 1 calc R
C58 C 0.4288(8) 0.1636(4) 0.3726(4) 0.151(3) Uani 1 1 d U
H58 H 0.4327 0.1991 0.3943 0.182 Uiso 1 1 calc R
C59 C 0.3514(8) 0.1419(5) 0.3555(4) 0.170(3) Uani 1 1 d U
H59 H 0.3010 0.1623 0.3648 0.204 Uiso 1 1 calc R
C60 C 0.3448(8) 0.0917(5) 0.3251(4) 0.152(3) Uani 1 1 d U
C61 C 0.4249(7) 0.0595(4) 0.3112(3) 0.129(2) Uani 1 1 d U
C62 C 0.2638(9) 0.0640(6) 0.3048(5) 0.186(3) Uani 1 1 d U
H62 H 0.2103 0.0828 0.3089 0.223 Uiso 1 1 calc R
C63 C 0.2674(9) 0.0139(6) 0.2816(5) 0.184(3) Uani 1 1 d U
H63 H 0.2124 -0.0026 0.2722 0.221 Uiso 1 1 calc R
C64 C 0.3369(8) -0.0231(5) 0.2666(4) 0.155(3) Uani 1 1 d U
C65 C 0.4258(8) 0.0068(5) 0.2830(3) 0.137(3) Uani 1 1 d U
C66 C 0.3452(10) -0.0731(5) 0.2402(5) 0.182(3) Uani 1 1 d U
H66 H 0.2928 -0.0910 0.2263 0.218 Uiso 1 1 calc R
C67 C 0.4187(8) -0.1041(4) 0.2293(3) 0.159(3) Uani 1 1 d U
H67 H 0.4162 -0.1421 0.2130 0.191 Uiso 1 1 calc R
C68 C 0.5066(7) -0.0727(3) 0.2456(3) 0.169(3) Uani 1 1 d U
H68 H 0.5600 -0.0894 0.2367 0.203 Uiso 1 1 calc R
C69 C 0.5644(4) 0.1110(3) 0.1864(3) 0.0952(17) Uani 1 1 d U
H69 H 0.5238 0.1291 0.2110 0.114 Uiso 1 1 calc R
C70 C 0.5718(5) 0.1303(3) 0.1248(3) 0.1068(18) Uani 1 1 d U
H70 H 0.5372 0.1612 0.1090 0.128 Uiso 1 1 calc R
C71 C 0.6281(5) 0.1046(3) 0.0886(3) 0.116(2) Uani 1 1 d U
H71 H 0.6330 0.1170 0.0473 0.139 Uiso 1 1 calc R
C72 C 0.6796(5) 0.0591(3) 0.1129(3) 0.1115(18) Uani 1 1 d U
C73 C 0.6701(5) 0.0410(3) 0.1753(3) 0.0997(17) Uani 1 1 d U
C74 C 0.7405(6) 0.0282(5) 0.0785(4) 0.149(2) Uani 1 1 d U
H74 H 0.7490 0.0398 0.0374 0.179 Uiso 1 1 calc R
C75 C 0.7864(6) -0.0170(5) 0.1026(5) 0.164(3) Uani 1 1 d U
H75 H 0.8248 -0.0368 0.0776 0.197 Uiso 1 1 calc R
C76 C 0.7781(6) -0.0354(4) 0.1648(5) 0.159(3) Uani 1 1 d U
C77 C 0.8259(7) -0.0850(5) 0.1961(6) 0.191(3) Uani 1 1 d U
H77 H 0.8650 -0.1080 0.1751 0.229 Uiso 1 1 calc R
C78 C 0.8092(8) -0.0950(5) 0.2582(7) 0.204(4) Uani 1 1 d U
H78 H 0.8422 -0.1239 0.2796 0.245 Uiso 1 1 calc R
C79 C 0.7475(8) -0.0655(4) 0.2909(6) 0.198(4) Uani 1 1 d U
H79 H 0.7367 -0.0767 0.3317 0.237 Uiso 1 1 calc R
C80 C 0.7176(5) -0.0060(3) 0.2022(4) 0.124(2) Uani 1 1 d U
C81 C 0.7449(6) 0.1329(4) 0.3168(4) 0.146(3) Uani 1 1 d U
H81 H 0.7323 0.1413 0.2745 0.175 Uiso 1 1 calc R
C82 C 0.8056(6) 0.1691(4) 0.3524(4) 0.158(3) Uani 1 1 d U
H82 H 0.8315 0.2013 0.3340 0.190 Uiso 1 1 calc R
C83 C 0.8245(6) 0.1557(4) 0.4132(4) 0.156(3) Uani 1 1 d U
H83 H 0.8650 0.1786 0.4366 0.188 Uiso 1 1 calc R
C84 C 0.7850(6) 0.1083(4) 0.4421(4) 0.144(2) Uani 1 1 d U
C85 C 0.7249(5) 0.0741(3) 0.4028(3) 0.121(2) Uani 1 1 d U
C86 C 0.7996(6) 0.0919(4) 0.5058(4) 0.159(3) Uani 1 1 d U
H86 H 0.8393 0.1135 0.5314 0.191 Uiso 1 1 calc R
C87 C 0.7589(7) 0.0473(4) 0.5300(4) 0.162(3) Uani 1 1 d U
H87 H 0.7701 0.0386 0.5725 0.194 Uiso 1 1 calc R
C88 C 0.6979(6) 0.0116(4) 0.4935(3) 0.143(2) Uani 1 1 d U
C89 C 0.6821(5) 0.0256(3) 0.4294(3) 0.120(2) Uani 1 1 d U
C90 C 0.6534(7) -0.0360(4) 0.5147(4) 0.172(3) Uani 1 1 d U
H90 H 0.6628 -0.0473 0.5566 0.206 Uiso 1 1 calc R
C91 C 0.5956(7) -0.0674(4) 0.4764(4) 0.170(3) Uani 1 1 d U
H91 H 0.5653 -0.0994 0.4914 0.203 Uiso 1 1 calc R
C92 C 0.5842(7) -0.0494(3) 0.4142(3) 0.156(3) Uani 1 1 d U
H92 H 0.5453 -0.0705 0.3874 0.187 Uiso 1 1 calc R
N1 N 0.5060(4) 0.0831(2) 0.3282(2) 0.1093(17) Uani 1 1 d .
N2 N 0.5017(6) -0.0217(2) 0.2724(2) 0.127(2) Uani 1 1 d .
N3 N 0.6245(4) -0.0051(3) 0.3916(2) 0.129(2) Uani 1 1 d .
N4 N 0.7065(4) 0.0883(3) 0.3419(3) 0.1155(17) Uani 1 1 d .
N5 N 0.7030(4) -0.0206(3) 0.2633(3) 0.141(2) Uani 1 1 d .
N6 N 0.6126(4) 0.0683(2) 0.2107(2) 0.0931(14) Uani 1 1 d .
O1 O 0.6358(4) 0.2833(3) -0.0015(3) 0.1592(19) Uani 1 1 d .
H1 H 0.6219 0.3071 0.0251 0.239 Uiso 1 1 calc RD
O2 O 0.5210(4) 0.2271(4) -0.0653(3) 0.177(2) Uani 1 1 d .
O5 O 1.0815(5) -0.1693(6) 0.1588(5) 0.290(6) Uani 1 1 d .
H5A H 1.0713 -0.2044 0.1633 0.435 Uiso 1 1 calc R
O6 O 1.0505(5) -0.1752(4) 0.3075(5) 0.240(4) Uani 1 1 d .
H6A H 1.0453 -0.2095 0.2960 0.359 Uiso 1 1 calc RD
O7 O 1.1105(4) -0.1016(5) 0.2448(4) 0.247(5) Uani 1 1 d .
H7A H 1.1245 -0.1114 0.2097 0.370 Uiso 1 1 calc RD
O8 O 1.0385(7) -0.2658(6) 0.2288(6) 0.327(7) Uani 1 1 d .
O3 O 0.5315(4) 0.3187(3) 0.0803(3) 0.164(2) Uani 1 1 d D
H3 H 0.5541(9) 0.3524(6) 0.0870(7) 0.245 Uiso 1 1 d D
O4 O 0.3989(4) 0.2612(3) 0.0151(3) 0.181(2) Uani 1 1 d D
H4 H 0.428(2) 0.2445(12) -0.0107(8) 0.272 Uiso 1 1 d D

loop_
_atom_site_aniso_label
_atom_site_aniso_U_11
_atom_site_aniso_U_22
_atom_site_aniso_U_33
_atom_site_aniso_U_23
_atom_site_aniso_U_13
_atom_site_aniso_U_12
Ni1 0.1751(10) 0.0799(6) 0.0827(6) 0.0185(5) -0.0435(6) -0.0326(7)
C1 0.159(6) 0.115(5) 0.176(6) 0.004(4) 0.033(5) 0.004(5)
C2 0.127(5) 0.122(5) 0.163(5) 0.012(5) 0.031(5) 0.006(4)
C3 0.128(5) 0.149(6) 0.156(6) 0.025(6) 0.002(5) -0.009(5)
C4 0.128(5) 0.168(6) 0.144(5) 0.001(5) -0.006(4) -0.020(5)
C5 0.126(5) 0.150(6) 0.178(6) 0.000(6) -0.002(5) -0.026(5)
C6 0.143(5) 0.125(5) 0.179(6) 0.010(5) 0.026(5) -0.001(5)
C7 0.141(5) 0.122(5) 0.176(6) 0.013(5) 0.047(5) 0.005(5)
C8 0.155(6) 0.211(7) 0.141(5) -0.011(5) -0.027(5) -0.036(6)
C9 0.164(6) 0.212(7) 0.097(4) -0.008(5) -0.029(4) -0.021(6)
C10 0.144(6) 0.209(7) 0.069(4) 0.007(4) -0.019(4) -0.033(6)
C11 0.196(7) 0.208(7) 0.098(4) -0.010(5) -0.012(5) -0.027(7)
C12 0.207(8) 0.203(8) 0.090(4) -0.004(5) -0.007(5) -0.015(7)
C13 0.186(7) 0.212(8) 0.079(4) -0.007(5) -0.003(4) -0.008(6)
C14 0.160(6) 0.206(6) 0.066(3) 0.008(4) -0.011(4) -0.019(6)
C15 0.160(6) 0.211(7) 0.092(4) 0.015(4) 0.013(4) -0.024(5)
C16 0.123(5) 0.197(6) 0.104(4) -0.002(4) 0.010(4) -0.024(5)
C17 0.119(5) 0.174(6) 0.128(5) 0.004(5) 0.006(5) -0.009(5)
C18 0.119(5) 0.218(7) 0.140(6) -0.032(5) 0.008(5) 0.006(5)
C19 0.130(5) 0.225(7) 0.176(6) -0.057(6) -0.018(5) 0.022(5)
C20 0.119(5) 0.209(7) 0.175(6) -0.061(5) -0.020(5) 0.016(5)
C21 0.112(5) 0.170(6) 0.145(5) -0.024(4) -0.012(4) -0.006(4)
C22 0.146(6) 0.144(5) 0.151(6) -0.028(5) -0.005(5) -0.010(5)
C23 0.155(6) 0.103(4) 0.134(5) -0.019(4) -0.003(5) 0.003(4)
C24 0.164(6) 0.087(4) 0.126(5) 0.001(4) 0.005(5) 0.008(4)
C25 0.175(6) 0.084(4) 0.145(5) -0.004(4) 0.019(5) 0.004(4)
C26 0.213(7) 0.097(4) 0.148(6) 0.001(4) 0.014(6) -0.006(5)
C27 0.220(8) 0.099(5) 0.148(6) 0.002(4) -0.003(6) -0.007(6)
C28 0.191(7) 0.097(5) 0.139(6) -0.026(4) -0.026(5) 0.008(5)
C29 0.234(8) 0.313(9) 0.202(7) 0.030(7) -0.111(6) -0.058(7)
C30 0.235(8) 0.279(9) 0.217(7) 0.039(7) -0.108(6) -0.085(7)
C31 0.306(9) 0.260(10) 0.248(9) 0.028(8) -0.103(8) -0.103(8)
C32 0.320(10) 0.242(9) 0.263(10) 0.050(8) -0.079(9) -0.113(8)
C33 0.287(9) 0.269(10) 0.265(10) 0.077(8) -0.068(8) -0.117(8)
C34 0.217(8) 0.287(9) 0.245(8) 0.070(8) -0.053(7) -0.091(7)
C35 0.198(8) 0.279(9) 0.229(9) 0.062(8) -0.084(7) -0.109(7)
C36 0.208(8) 0.310(10) 0.245(9) 0.066(8) -0.001(7) -0.074(7)
C37 0.178(7) 0.305(9) 0.225(8) -0.009(7) 0.071(6) 0.021(7)
C38 0.136(6) 0.303(10) 0.213(8) -0.003(8) 0.075(6) 0.006(7)
C39 0.175(7) 0.330(9) 0.226(8) 0.032(7) 0.047(6) -0.036(7)
C40 0.192(8) 0.330(11) 0.215(8) 0.033(8) 0.056(7) -0.032(8)
C41 0.212(8) 0.329(11) 0.211(8) 0.001(8) 0.075(7) -0.001(9)
C42 0.202(8) 0.314(10) 0.217(8) -0.024(8) 0.072(7) 0.023(8)
C43 0.208(8) 0.281(9) 0.269(9) -0.013(8) 0.039(7) 0.025(8)
C44 0.205(8) 0.210(7) 0.268(9) 0.033(8) 0.025(7) 0.037(7)
C45 0.208(7) 0.221(7) 0.282(8) 0.008(7) 0.028(7) 0.014(7)
C46 0.194(8) 0.216(8) 0.285(9) -0.006(8) 0.020(7) -0.037(8)
C47 0.183(8) 0.233(8) 0.296(10) 0.020(8) 0.023(7) -0.054(7)
C48 0.183(7) 0.219(7) 0.279(9) 0.059(8) 0.023(7) -0.042(7)
C49 0.211(7) 0.208(6) 0.276(8) 0.083(7) 0.017(7) 0.005(7)
C50 0.224(7) 0.248(8) 0.258(8) 0.100(7) 0.007(7) 0.017(8)
C51 0.207(7) 0.269(8) 0.214(7) 0.118(7) -0.008(6) 0.010(7)
C52 0.187(7) 0.280(10) 0.207(8) 0.109(7) -0.062(6) 0.020(8)
C53 0.217(7) 0.308(9) 0.185(7) 0.060(7) -0.084(6) -0.020(7)
C54 0.256(9) 0.339(10) 0.170(7) 0.046(8) -0.072(7) -0.013(8)
C55 0.231(8) 0.331(11) 0.170(7) 0.063(8) -0.044(6) -0.010(9)
C56 0.216(8) 0.302(10) 0.192(8) 0.117(7) -0.021(6) -0.003(8)
C57 0.190(8) 0.116(6) 0.095(4) 0.018(4) -0.002(5) -0.032(5)
C58 0.202(8) 0.136(6) 0.116(5) 0.009(4) 0.005(6) -0.031(6)
C59 0.200(7) 0.182(7) 0.128(6) 0.024(5) 0.012(5) -0.029(7)
C60 0.179(6) 0.168(6) 0.107(5) 0.031(4) 0.011(5) -0.050(6)
C61 0.202(7) 0.120(5) 0.063(3) 0.019(4) -0.011(4) -0.059(5)
C62 0.203(7) 0.210(8) 0.146(6) 0.027(6) 0.019(6) -0.045(7)
C63 0.226(7) 0.179(8) 0.147(6) 0.021(6) 0.006(6) -0.061(7)
C64 0.241(7) 0.131(6) 0.091(4) 0.013(4) -0.018(5) -0.066(6)
C65 0.224(7) 0.114(6) 0.071(4) 0.027(4) -0.017(5) -0.070(6)
C66 0.296(9) 0.136(7) 0.108(5) 0.026(5) -0.028(6) -0.078(7)
C67 0.311(9) 0.082(5) 0.076(4) 0.019(4) -0.051(5) -0.075(5)
C68 0.332(10) 0.084(5) 0.083(4) 0.023(4) -0.060(5) -0.075(6)
C69 0.121(4) 0.080(4) 0.082(4) 0.010(3) -0.017(3) 0.010(3)
C70 0.145(5) 0.095(4) 0.078(4) 0.019(3) -0.015(4) 0.016(4)
C71 0.142(5) 0.124(5) 0.081(4) 0.006(4) -0.005(4) 0.013(4)
C72 0.112(4) 0.118(4) 0.103(4) -0.016(4) -0.007(4) 0.012(4)
C73 0.109(4) 0.093(4) 0.092(4) -0.006(3) -0.030(4) 0.011(4)
C74 0.135(5) 0.166(6) 0.145(5) -0.027(5) -0.008(5) 0.021(5)
C75 0.128(5) 0.179(6) 0.183(6) -0.067(6) -0.018(5) 0.030(5)
C76 0.131(5) 0.152(5) 0.186(6) -0.045(5) -0.069(5) 0.031(4)
C77 0.163(6) 0.169(6) 0.230(7) -0.047(6) -0.080(7) 0.059(5)
C78 0.198(7) 0.160(6) 0.238(9) -0.012(7) -0.115(7) 0.066(6)
C79 0.231(9) 0.127(7) 0.219(9) 0.006(6) -0.112(8) 0.051(6)
C80 0.126(5) 0.108(5) 0.131(5) -0.020(4) -0.051(4) 0.021(4)
C81 0.165(6) 0.131(6) 0.137(5) 0.039(5) -0.041(5) -0.057(5)
C82 0.170(6) 0.139(5) 0.158(6) 0.029(5) -0.042(5) -0.062(5)
C83 0.173(6) 0.134(5) 0.154(6) 0.011(5) -0.055(5) -0.051(5)
C84 0.175(5) 0.126(5) 0.124(4) 0.012(4) -0.060(4) -0.037(4)
C85 0.159(5) 0.100(4) 0.096(4) 0.016(3) -0.052(4) -0.031(4)
C86 0.207(6) 0.146(6) 0.115(5) -0.002(4) -0.072(5) -0.033(5)
C87 0.226(7) 0.147(6) 0.103(5) 0.009(4) -0.059(5) -0.027(5)
C88 0.219(6) 0.122(5) 0.082(4) 0.013(3) -0.050(4) -0.033(4)
C89 0.181(5) 0.094(4) 0.079(3) 0.016(3) -0.045(4) -0.031(4)
C90 0.276(7) 0.148(6) 0.085(4) 0.029(4) -0.042(5) -0.041(6)
C91 0.284(8) 0.126(5) 0.094(4) 0.032(4) -0.036(5) -0.060(5)
C92 0.269(8) 0.097(5) 0.093(4) 0.026(4) -0.051(5) -0.061(5)
N1 0.166(5) 0.088(4) 0.072(3) 0.006(3) -0.014(3) -0.044(4)
N2 0.244(8) 0.062(4) 0.069(3) 0.013(3) -0.037(4) -0.045(4)
N3 0.198(6) 0.090(4) 0.094(3) 0.021(3) -0.043(4) -0.057(4)
N4 0.145(5) 0.097(4) 0.100(4) 0.025(3) -0.030(3) -0.036(3)
N5 0.168(5) 0.102(4) 0.143(5) 0.010(4) -0.079(4) 0.020(4)
N6 0.122(4) 0.073(3) 0.080(3) 0.005(3) -0.025(3) -0.006(3)
O1 0.164(5) 0.161(5) 0.150(4) 0.019(4) -0.011(4) -0.010(4)
O2 0.162(5) 0.190(6) 0.174(5) 0.031(5) -0.032(4) -0.017(5)
O5 0.145(6) 0.50(2) 0.227(9) 0.068(10) 0.027(6) 0.052(8)
O6 0.160(6) 0.292(10) 0.264(9) 0.108(8) -0.013(6) 0.053(6)
O7 0.100(4) 0.321(11) 0.312(10) 0.100(9) -0.041(5) -0.041(5)
O8 0.236(10) 0.347(15) 0.396(16) 0.076(12) 0.014(10) 0.154(11)
O3 0.151(4) 0.170(5) 0.170(5) 0.050(4) 0.011(4) 0.014(4)
O4 0.197(6) 0.176(6) 0.168(5) 0.047(4) -0.008(4) -0.027(5)

loop_
_atom_type_symbol
_atom_type_description
_atom_type_scat_dispersion_real
_atom_type_scat_dispersion_imag
_atom_type_scat_source
C C 0.0181 0.0091 'International Tables Vol C Tables 4.2.6.8 and 6.1.1.4'
H H 0.0000 0.0000 'International Tables Vol C Tables 4.2.6.8 and 6.1.1.4'
N N 0.0311 0.0180 'International Tables Vol C Tables 4.2.6.8 and 6.1.1.4'
O O 0.0492 0.0322 'International Tables Vol C Tables 4.2.6.8 and 6.1.1.4'
Ni Ni -3.0029 0.5091 'International Tables Vol C Tables 4.2.6.8 and 6.1.1.4'

loop_
_geom_angle_atom_site_label_1
_geom_angle_atom_site_label_2
_geom_angle_atom_site_label_3
_geom_angle
N5 Ni1 N6 80.1(3)
N5 Ni1 N4 92.5(2)
N6 Ni1 N4 95.3(2)
N5 Ni1 N1 172.3(2)
N6 Ni1 N1 94.8(2)
N4 Ni1 N1 93.8(2)
N5 Ni1 N3 95.5(3)
N6 Ni1 N3 173.8(3)
N4 Ni1 N3 80.4(2)
N1 Ni1 N3 90.0(2)
N5 Ni1 N2 96.0(3)
N6 Ni1 N2 91.12(18)
N4 Ni1 N2 170.1(3)
N1 Ni1 N2 78.2(3)
N3 Ni1 N2 93.7(2)
C25 C1 C2 112.0(7)
C25 C1 H1A 109.2
C2 C1 H1A 109.2
C25 C1 H1B 109.2
C2 C1 H1B 109.2
H1A C1 H1B 107.9
C3 C2 C7 118.1(9)
C3 C2 C1 122.0(9)
C7 C2 C1 119.8(9)
C2 C3 O4 119.4(10)
C2 C3 C4 123.2(9)
O4 C3 C4 117.4(9)
C5 C4 C3 115.2(9)
C5 C4 C8 121.9(10)
C3 C4 C8 122.9(10)
C6 C5 C4 122.6(10)
C6 C5 H5 118.7
C4 C5 H5 118.7
C5 C6 C7 121.1(9)
C5 C6 H6 119.4
C7 C6 H6 119.4
C6 C7 C2 119.7(9)
C6 C7 H7 120.1
C2 C7 H7 120.1
C4 C8 C9 113.9(7)
C4 C8 H8A 108.8
C9 C8 H8A 108.8
C4 C8 H8B 108.8
C9 C8 H8B 108.8
H8A C8 H8B 107.7
C11 C9 C10 116.9(12)
C11 C9 C8 121.2(12)
C10 C9 C8 121.8(11)
O2 C10 C14 120.6(10)
O2 C10 C9 118.1(11)
C14 C10 C9 121.3(12)
C12 C11 C9 123.0(13)
C12 C11 H11 118.5
C9 C11 H11 118.5
C11 C12 C13 118.3(12)
C11 C12 H12 120.8
C13 C12 H12 120.8
C14 C13 C12 121.0(11)
C14 C13 H13 119.5
C12 C13 H13 119.5
C13 C14 C10 119.4(11)
C13 C14 C15 120.6(11)
C10 C14 C15 120.0(11)
C16 C15 C14 112.2(6)
C16 C15 H15A 109.2
C14 C15 H15A 109.2
C16 C15 H15B 109.2
C14 C15 H15B 109.2
H15A C15 H15B 107.9
C18 C16 C17 118.0(8)
C18 C16 C15 118.7(9)
C17 C16 C15 123.3(9)
O1 C17 C21 120.8(9)
O1 C17 C16 117.8(8)
C21 C17 C16 121.4(9)
C19 C18 C16 120.9(9)
C19 C18 H18 119.5
C16 C18 H18 119.5
C20 C19 C18 119.0(10)
C20 C19 H19 120.5
C18 C19 H19 120.5
C19 C20 C21 124.0(9)
C19 C20 H20 118.0
C21 C20 H20 118.0
C20 C21 C17 116.6(9)
C20 C21 C22 122.3(8)
C17 C21 C22 121.1(9)
C23 C22 C21 115.3(8)
C23 C22 H22A 108.5
C21 C22 H22A 108.5
C23 C22 H22B 108.5
C21 C22 H22B 108.5
H22A C22 H22B 107.5
C24 C23 C28 117.6(9)
C24 C23 C22 119.0(9)
C28 C23 C22 123.5(9)
O3 C24 C23 121.6(9)
O3 C24 C25 116.6(8)
C23 C24 C25 121.8(9)
C26 C25 C24 117.1(10)
C26 C25 C1 120.5(9)
C24 C25 C1 122.3(9)
C27 C26 C25 121.6(11)
C27 C26 H26 119.2
C25 C26 H26 119.2
C26 C27 C28 122.6(11)
C26 C27 H27 118.7
C28 C27 H27 118.7
C27 C28 C23 119.3(10)
C27 C28 H28 120.4
C23 C28 H28 120.4
C53 C29 C30 119.8(7)
C53 C29 H29A 107.4
C30 C29 H29A 107.4
C53 C29 H29B 107.4
C30 C29 H29B 107.4
H29A C29 H29B 106.9
C31 C30 C35 120.0
C31 C30 C29 119.1(12)
C35 C30 C29 120.9(12)
C32 C31 C30 120.0
C32 C31 H31 120.0
C30 C31 H31 120.0
C33 C32 C31 120.0
C33 C32 H32 120.0
C31 C32 H32 120.0
C32 C33 C34 120.0
C32 C33 H33 120.0
C34 C33 H33 120.0
C35 C34 C33 120.0
C35 C34 C36 121.4(12)
C33 C34 C36 118.6(12)
O7 C35 C34 121.4(12)
O7 C35 C30 118.6(12)
C34 C35 C30 120.0
C34 C36 C39 119.4(9)
C34 C36 H36A 107.5
C39 C36 H36A 107.5
C34 C36 H36B 107.5
C39 C36 H36B 107.5
H36A C36 H36B 107.0
C38 C37 C42 120.0
C38 C37 C43 121.1(12)
C42 C37 C43 118.7(12)
O5 C38 C39 123.9(13)
O5 C38 C37 116.1(13)
C39 C38 C37 120.0
C38 C39 C40 120.0
C38 C39 C36 121.5(11)
C40 C39 C36 118.3(11)
C41 C40 C39 120.0
C41 C40 H40 120.0
C39 C40 H40 120.0
C42 C41 C40 120.0
C42 C41 H41 120.0
C40 C41 H41 120.0
C41 C42 C37 120.0
C41 C42 H42 120.0
C37 C42 H42 120.0
C45 C43 C37 107.2(12)
C45 C43 H43A 110.3
C37 C43 H43A 110.3
C45 C43 H43B 110.3
C37 C43 H43B 110.3
H43A C43 H43B 108.5
C45 C44 C49 120.0
C45 C44 O8 122.2(11)
C49 C44 O8 117.8(11)
C44 C45 C46 120.0
C44 C45 C43 121.6(11)
C46 C45 C43 118.4(11)
C47 C46 C45 120.0
C47 C46 H46 120.0
C45 C46 H46 120.0
C46 C47 C48 120.0
C46 C47 H47 120.0
C48 C47 H47 120.0
C49 C48 C47 120.0
C49 C48 H48 120.0
C47 C48 H48 120.0
C48 C49 C44 120.0
C48 C49 C50 117.6(10)
C44 C49 C50 122.3(10)
C49 C50 C51 114.5(9)
C49 C50 H50A 108.6
C51 C50 H50A 108.6
C49 C50 H50B 108.6
C51 C50 H50B 108.6
H50A C50 H50B 107.6
C52 C51 C56 120.0
C52 C51 C50 116.5(12)
C56 C51 C50 123.1(12)
C51 C52 C53 120.0
C51 C52 O6 120.3(12)
C53 C52 O6 119.7(12)
C52 C53 C54 120.0
C52 C53 C29 119.7(13)
C54 C53 C29 120.2(13)
C53 C54 C55 120.0
C53 C54 H54 120.0
C55 C54 H54 120.0
C56 C55 C54 120.0
C56 C55 H55 120.0
C54 C55 H55 120.0
C55 C56 C51 120.0
C55 C56 H56 120.0
C51 C56 H56 120.0
N1 C57 C58 122.2(9)
N1 C57 H57 118.9
C58 C57 H57 118.9
C59 C58 C57 120.9(11)
C59 C58 H58 119.5
C57 C58 H58 119.5
C58 C59 C60 120.3(13)
C58 C59 H59 119.9
C60 C59 H59 119.9
C59 C60 C62 124.8(14)
C59 C60 C61 119.4(11)
C62 C60 C61 115.8(11)
C65 C61 N1 115.6(10)
C65 C61 C60 124.5(10)
N1 C61 C60 119.9(8)
C63 C62 C60 117.7(15)
C63 C62 H62 121.2
C60 C62 H62 121.2
C62 C63 C64 133.6(15)
C62 C63 H63 113.2
C64 C63 H63 113.2
C66 C64 C63 136.7(13)
C66 C64 C65 112.6(13)
C63 C64 C65 110.5(10)
C61 C65 N2 122.1(9)
C61 C65 C64 117.7(11)
N2 C65 C64 120.1(9)
C64 C66 C67 129.9(13)
C64 C66 H66 115.0
C67 C66 H66 115.0
C66 C67 C68 116.0(9)
C66 C67 H67 122.0
C68 C67 H67 122.0
N2 C68 C67 116.2(10)
N2 C68 H68 121.9
C67 C68 H68 121.9
N6 C69 C70 122.0(6)
N6 C69 H69 119.0
C70 C69 H69 119.0
C71 C70 C69 120.1(6)
C71 C70 H70 120.0
C69 C70 H70 120.0
C70 C71 C72 119.2(7)
C70 C71 H71 120.4
C72 C71 H71 120.4
C71 C72 C73 119.0(7)
C71 C72 C74 124.0(8)
C73 C72 C74 117.0(8)
N6 C73 C80 117.7(7)
N6 C73 C72 120.2(6)
C80 C73 C72 122.0(8)
C75 C74 C72 122.4(10)
C75 C74 H74 118.8
C72 C74 H74 118.8
C74 C75 C76 121.3(9)
C74 C75 H75 119.4
C76 C75 H75 119.4
C75 C76 C80 119.1(9)
C75 C76 C77 125.6(11)
C80 C76 C77 115.3(11)
C78 C77 C76 116.3(11)
C78 C77 H77 121.9
C76 C77 H77 121.9
C79 C78 C77 125.0(11)
C79 C78 H78 117.5
C77 C78 H78 117.5
N5 C79 C78 119.5(12)
N5 C79 H79 120.2
C78 C79 H79 120.2
N5 C80 C73 117.5(8)
N5 C80 C76 124.3(8)
C73 C80 C76 118.1(9)
N4 C81 C82 121.9(7)
N4 C81 H81 119.1
C82 C81 H81 119.1
C83 C82 C81 118.5(8)
C83 C82 H82 120.8
C81 C82 H82 120.8
C82 C83 C84 121.7(7)
C82 C83 H83 119.2
C84 C83 H83 119.2
C83 C84 C86 125.4(7)
C83 C84 C85 116.2(7)
C86 C84 C85 118.5(8)
N4 C85 C89 119.7(5)
N4 C85 C84 121.4(6)
C89 C85 C84 118.9(6)
C87 C86 C84 122.1(7)
C87 C86 H86 119.0
C84 C86 H86 119.0
C86 C87 C88 122.2(7)
C86 C87 H87 118.9
C88 C87 H87 118.9
C90 C88 C89 116.1(7)
C90 C88 C87 126.1(7)
C89 C88 C87 117.8(7)
N3 C89 C88 121.9(6)
N3 C89 C85 117.6(5)
C88 C89 C85 120.5(6)
C91 C90 C88 122.1(7)
C91 C90 H90 118.9
C88 C90 H90 118.9
C90 C91 C92 117.1(8)
C90 C91 H91 121.4
C92 C91 H91 121.4
N3 C92 C91 123.4(7)
N3 C92 H92 118.3
C91 C92 H92 118.3
C57 N1 C61 117.2(8)
C57 N1 Ni1 129.2(6)
C61 N1 Ni1 113.6(6)
C68 N2 C65 124.9(9)
C68 N2 Ni1 124.8(8)
C65 N2 Ni1 110.2(5)
C92 N3 C89 119.4(6)
C92 N3 Ni1 129.1(4)
C89 N3 Ni1 111.5(4)
C81 N4 C85 120.4(6)
C81 N4 Ni1 128.8(5)
C85 N4 Ni1 110.7(4)
C79 N5 C80 119.4(9)
C79 N5 Ni1 127.9(8)
C80 N5 Ni1 112.7(5)
C69 N6 C73 119.5(5)
C69 N6 Ni1 128.4(5)
C73 N6 Ni1 112.0(4)
C17 O1 H1 109.5
C38 O5 H5A 109.5
C52 O6 H6A 109.5
C35 O7 H7A 109.5
C24 O3 H3 97.0(11)
C3 O4 H4 99.3(17)

loop_
_geom_bond_atom_site_label_1
_geom_bond_atom_site_label_2
_geom_bond_distance
Ni1 N5 2.037(7)
Ni1 N6 2.090(5)
Ni1 N4 2.097(5)
Ni1 N1 2.098(7)
Ni1 N3 2.105(5)
Ni1 N2 2.123(7)
C1 C25 1.498(12)
C1 C2 1.516(12)
C1 H1A 0.9700
C1 H1B 0.9700
C2 C3 1.359(12)
C2 C7 1.405(12)
C3 O4 1.376(11)
C3 C4 1.432(13)
C4 C5 1.402(13)
C4 C8 1.485(12)
C5 C6 1.332(12)
C5 H5 0.9300
C6 C7 1.389(12)
C6 H6 0.9300
C7 H7 0.9300
C8 C9 1.494(14)
C8 H8A 0.9700
C8 H8B 0.9700
C9 C11 1.385(14)
C9 C10 1.431(14)
C10 O2 1.341(12)
C10 C14 1.382(13)
C11 C12 1.373(13)
C11 H11 0.9300
C12 C13 1.416(13)
C12 H12 0.9300
C13 C14 1.379(13)
C13 H13 0.9300
C14 C15 1.521(13)
C15 C16 1.519(11)
C15 H15A 0.9700
C15 H15B 0.9700
C16 C18 1.396(12)
C16 C17 1.414(12)
C17 O1 1.347(10)
C17 C21 1.398(11)
C18 C19 1.373(12)
C18 H18 0.9300
C19 C20 1.361(13)
C19 H19 0.9300
C20 C21 1.375(12)
C20 H20 0.9300
C21 C22 1.503(12)
C22 C23 1.466(11)
C22 H22A 0.9700
C22 H22B 0.9700
C23 C24 1.378(11)
C23 C28 1.412(12)
C24 O3 1.376(9)
C24 C25 1.405(11)
C25 C26 1.378(12)
C26 C27 1.321(13)
C26 H26 0.9300
C27 C28 1.356(12)
C27 H27 0.9300
C28 H28 0.9300
C29 C53 1.492(15)
C29 C30 1.565(14)
C29 H29A 0.9700
C29 H29B 0.9700
C30 C31 1.3900
C30 C35 1.3900
C31 C32 1.3900
C31 H31 0.9300
C32 C33 1.3900
C32 H32 0.9300
C33 C34 1.3900
C33 H33 0.9300
C34 C35 1.3900
C34 C36 1.458(17)
C35 O7 1.385(12)
C36 C39 1.514(17)
C36 H36A 0.9700
C36 H36B 0.9700
C37 C38 1.3900
C37 C42 1.3900
C37 C43 1.540(17)
C38 O5 1.372(11)
C38 C39 1.3900
C39 C40 1.3900
C40 C41 1.3900
C40 H40 0.9300
C41 C42 1.3900
C41 H41 0.9300
C42 H42 0.9300
C43 C45 1.452(14)
C43 H43A 0.9700
C43 H43B 0.9700
C44 C45 1.3900
C44 C49 1.3900
C44 O8 1.404(11)
C45 C46 1.3900
C46 C47 1.3900
C46 H46 0.9300
C47 C48 1.3900
C47 H47 0.9300
C48 C49 1.3900
C48 H48 0.9300
C49 C50 1.488(15)
C50 C51 1.541(17)
C50 H50A 0.9700
C50 H50B 0.9700
C51 C52 1.3900
C51 C56 1.3900
C52 C53 1.3900
C52 O6 1.453(11)
C53 C54 1.3900
C54 C55 1.3900
C54 H54 0.9300
C55 C56 1.3900
C55 H55 0.9300
C56 H56 0.9300
C57 N1 1.310(9)
C57 C58 1.432(12)
C57 H57 0.9300
C58 C59 1.312(12)
C58 H58 0.9300
C59 C60 1.314(14)
C59 H59 0.9300
C60 C62 1.433(14)
C60 C61 1.471(13)
C61 C65 1.340(12)
C61 N1 1.379(10)
C62 C63 1.244(15)
C62 H62 0.9300
C63 C64 1.408(16)
C63 H63 0.9300
C64 C66 1.276(14)
C64 C65 1.540(13)
C65 N2 1.359(11)
C66 C67 1.359(14)
C66 H66 0.9300
C67 C68 1.541(13)
C67 H67 0.9300
C68 N2 1.297(10)
C68 H68 0.9300
C69 N6 1.307(7)
C69 C70 1.394(8)
C69 H69 0.9300
C70 C71 1.324(9)
C70 H70 0.9300
C71 C72 1.379(10)
C71 H71 0.9300
C72 C73 1.406(9)
C72 C74 1.406(11)
C73 N6 1.342(8)
C73 C80 1.396(10)
C74 C75 1.331(13)
C74 H74 0.9300
C75 C76 1.402(14)
C75 H75 0.9300
C76 C80 1.421(12)
C76 C77 1.479(14)
C77 C78 1.380(17)
C77 H77 0.9300
C78 C79 1.379(17)
C78 H78 0.9300
C79 N5 1.343(10)
C79 H79 0.9300
C80 N5 1.373(10)
C81 N4 1.301(9)
C81 C82 1.424(10)
C81 H81 0.9300
C82 C83 1.343(11)
C82 H82 0.9300
C83 C84 1.396(11)
C83 H83 0.9300
C84 C86 1.410(11)
C84 C85 1.432(9)
C85 N4 1.349(8)
C85 C89 1.418(10)
C86 C87 1.312(12)
C86 H86 0.9300
C87 C88 1.431(11)
C87 H87 0.9300
C88 C90 1.369(11)
C88 C89 1.406(9)
C89 N3 1.351(8)
C90 C91 1.367(11)
C90 H90 0.9300
C91 C92 1.386(9)
C91 H91 0.9300
C92 N3 1.290(9)
C92 H92 0.9300
O1 H1 0.8200
O5 H5A 0.8200
O6 H6A 0.8200
O7 H7A 0.8200
O3 H3 0.848(15)
O4 H4 0.82(2)

loop_
_geom_hbond_atom_site_label_D
_geom_hbond_atom_site_label_H
_geom_hbond_atom_site_label_A
_geom_hbond_distance_DH
_geom_hbond_distance_HA
_geom_hbond_distance_DA
_geom_hbond_angle_DHA
O1 H1 O3 0.82 1.88 2.559(9) 138.9
O6 H6A O8 0.82 1.92 2.656(18) 149.1
O7 H7A O5 0.82 1.80 2.413(16) 129.8
O5 H5A O8 0.82 2.06 2.754(17) 142.8

loop_
_geom_torsion_atom_site_label_1
_geom_torsion_atom_site_label_2
_geom_torsion_atom_site_label_3
_geom_torsion_atom_site_label_4
_geom_torsion
C25 C1 C2 C3 -91.2(11)
C25 C1 C2 C7 84.2(10)
C7 C2 C3 O4 177.7(7)
C1 C2 C3 O4 -6.9(12)
C7 C2 C3 C4 -0.1(13)
C1 C2 C3 C4 175.3(8)
C2 C3 C4 C5 2.0(13)
O4 C3 C4 C5 -175.8(8)
C2 C3 C4 C8 -175.7(8)
O4 C3 C4 C8 6.4(13)
C3 C4 C5 C6 -1.8(13)
C8 C4 C5 C6 176.0(8)
C4 C5 C6 C7 -0.3(14)
C5 C6 C7 C2 2.5(13)
C3 C2 C7 C6 -2.2(12)
C1 C2 C7 C6 -177.7(8)
C5 C4 C8 C9 -87.1(11)
C3 C4 C8 C9 90.5(12)
C4 C8 C9 C11 90.8(11)
C4 C8 C9 C10 -87.7(11)
C11 C9 C10 O2 179.2(7)
C8 C9 C10 O2 -2.3(11)
C11 C9 C10 C14 -0.9(10)
C8 C9 C10 C14 177.6(7)
C10 C9 C11 C12 1.1(12)
C8 C9 C11 C12 -177.5(8)
C9 C11 C12 C13 -1.4(13)
C11 C12 C13 C14 1.6(12)
C12 C13 C14 C10 -1.5(11)
C12 C13 C14 C15 178.6(6)
O2 C10 C14 C13 -179.0(7)
C9 C10 C14 C13 1.1(10)
O2 C10 C14 C15 0.9(10)
C9 C10 C14 C15 -179.0(6)
C13 C14 C15 C16 -92.8(10)
C10 C14 C15 C16 87.4(10)
C14 C15 C16 C18 93.0(11)
C14 C15 C16 C17 -84.6(12)
C18 C16 C17 O1 -179.2(8)
C15 C16 C17 O1 -1.5(13)
C18 C16 C17 C21 -0.2(13)
C15 C16 C17 C21 177.5(8)
C17 C16 C18 C19 1.4(14)
C15 C16 C18 C19 -176.4(9)
C16 C18 C19 C20 -3.6(17)
C18 C19 C20 C21 4.8(18)
C19 C20 C21 C17 -3.6(16)
C19 C20 C21 C22 174.8(10)
O1 C17 C21 C20 -179.8(9)
C16 C17 C21 C20 1.1(13)
O1 C17 C21 C22 1.8(13)
C16 C17 C21 C22 -177.2(8)
C20 C21 C22 C23 -92.1(11)
C17 C21 C22 C23 86.2(11)
C21 C22 C23 C24 -92.1(9)
C21 C22 C23 C28 88.4(10)
C28 C23 C24 O3 -179.9(6)
C22 C23 C24 O3 0.5(11)
C28 C23 C24 C25 -1.7(11)
C22 C23 C24 C25 178.8(7)
O3 C24 C25 C26 -179.2(7)
C23 C24 C25 C26 2.5(11)
O3 C24 C25 C1 3.7(11)
C23 C24 C25 C1 -174.6(7)
C2 C1 C25 C26 -87.9(10)
C2 C1 C25 C24 89.2(9)
C24 C25 C26 C27 -2.2(12)
C1 C25 C26 C27 174.9(8)
C25 C26 C27 C28 1.2(14)
C26 C27 C28 C23 -0.3(13)
C24 C23 C28 C27 0.6(11)
C22 C23 C28 C27 -179.9(8)
C53 C29 C30 C31 90.6(15)
C53 C29 C30 C35 -90.7(15)
C35 C30 C31 C32 0.0
C29 C30 C31 C32 178.8(8)
C30 C31 C32 C33 0.0
C31 C32 C33 C34 0.0
C32 C33 C34 C35 0.0
C32 C33 C34 C36 177.8(9)
C33 C34 C35 O7 178.4(8)
C36 C34 C35 O7 0.6(9)
C33 C34 C35 C30 0.0
C36 C34 C35 C30 -177.8(10)
C31 C30 C35 O7 -178.4(8)
C29 C30 C35 O7 2.8(9)
C31 C30 C35 C34 0.0
C29 C30 C35 C34 -178.8(8)
C35 C34 C36 C39 83.3(13)
C33 C34 C36 C39 -94.5(13)
C42 C37 C38 O5 -178.7(7)
C43 C37 C38 O5 6.3(10)
C42 C37 C38 C39 0.0
C43 C37 C38 C39 -175.0(9)
O5 C38 C39 C40 178.6(8)
C37 C38 C39 C40 0.0
O5 C38 C39 C36 -6.5(11)
C37 C38 C39 C36 175.0(10)
C34 C36 C39 C38 -75.4(15)
C34 C36 C39 C40 99.6(11)
C38 C39 C40 C41 0.0
C36 C39 C40 C41 -175.1(9)
C39 C40 C41 C42 0.0
C40 C41 C42 C37 0.0
C38 C37 C42 C41 0.0
C43 C37 C42 C41 175.1(9)
C38 C37 C43 C45 75.2(13)
C42 C37 C43 C45 -99.9(12)
C49 C44 C45 C46 0.0
O8 C44 C45 C46 -177.2(11)
C49 C44 C45 C43 -178.8(12)
O8 C44 C45 C43 4.1(14)
C37 C43 C45 C44 -108.0(12)
C37 C43 C45 C46 73.2(13)
C44 C45 C46 C47 0.0
C43 C45 C46 C47 178.8(11)
C45 C46 C47 C48 0.0
C46 C47 C48 C49 0.0
C47 C48 C49 C44 0.0
C47 C48 C49 C50 176.0(10)
C45 C44 C49 C48 0.0
O8 C44 C49 C48 177.3(11)
C45 C44 C49 C50 -175.8(10)
O8 C44 C49 C50 1.5(12)
C48 C49 C50 C51 -70.2(12)
C44 C49 C50 C51 105.7(12)
C49 C50 C51 C52 -71.0(12)
C49 C50 C51 C56 101.7(10)
C56 C51 C52 C53 0.0
C50 C51 C52 C53 173.0(8)
C56 C51 C52 O6 -178.6(7)
C50 C51 C52 O6 -5.6(8)
C51 C52 C53 C54 0.0
O6 C52 C53 C54 178.6(7)
C51 C52 C53 C29 -176.8(7)
O6 C52 C53 C29 1.8(8)
C30 C29 C53 C52 76.7(15)
C30 C29 C53 C54 -100.1(14)
C52 C53 C54 C55 0.0
C29 C53 C54 C55 176.8(7)
C53 C54 C55 C56 0.0
C54 C55 C56 C51 0.0
C52 C51 C56 C55 0.0
C50 C51 C56 C55 -172.5(9)
N1 C57 C58 C59 -0.2(12)
C57 C58 C59 C60 0.4(14)
C58 C59 C60 C62 179.4(8)
C58 C59 C60 C61 0.8(13)
C59 C60 C61 C65 177.0(7)
C62 C60 C61 C65 -1.7(11)
C59 C60 C61 N1 -2.2(11)
C62 C60 C61 N1 179.1(6)
C59 C60 C62 C63 -173.6(10)
C61 C60 C62 C63 5.0(13)
C60 C62 C63 C64 -4.2(19)
C62 C63 C64 C66 -175.7(12)
C62 C63 C64 C65 -0.2(17)
N1 C61 C65 N2 0.6(9)
C60 C61 C65 N2 -178.7(7)
N1 C61 C65 C64 176.6(5)
C60 C61 C65 C64 -2.7(10)
C66 C64 C65 C61 -179.7(7)
C63 C64 C65 C61 3.7(10)
C66 C64 C65 N2 -3.6(10)
C63 C64 C65 N2 179.7(7)
C63 C64 C66 C67 -179.3(10)
C65 C64 C66 C67 5.2(14)
C64 C66 C67 C68 -6.1(15)
C66 C67 C68 N2 5.1(10)
N6 C69 C70 C71 1.0(9)
C69 C70 C71 C72 -0.6(10)
C70 C71 C72 C73 0.6(10)
C70 C71 C72 C74 179.0(7)
C71 C72 C73 N6 -1.0(9)
C74 C72 C73 N6 -179.5(6)
C71 C72 C73 C80 177.6(6)
C74 C72 C73 C80 -0.9(9)
C71 C72 C74 C75 -177.1(8)
C73 C72 C74 C75 1.3(12)
C72 C74 C75 C76 -1.8(14)
C74 C75 C76 C80 1.7(13)
C74 C75 C76 C77 180.0(9)
C75 C76 C77 C78 178.8(10)
C80 C76 C77 C78 -2.8(13)
C76 C77 C78 C79 5.1(18)
C77 C78 C79 N5 -4.9(18)
N6 C73 C80 N5 -0.8(9)
C72 C73 C80 N5 -179.4(6)
N6 C73 C80 C76 179.5(6)
C72 C73 C80 C76 0.9(10)
C75 C76 C80 N5 179.1(7)
C77 C76 C80 N5 0.6(11)
C75 C76 C80 C73 -1.2(11)
C77 C76 C80 C73 -179.7(7)
N4 C81 C82 C83 1.4(15)
C81 C82 C83 C84 -1.3(16)
C82 C83 C84 C86 -178.6(10)
C82 C83 C84 C85 1.5(15)
C83 C84 C85 N4 -1.6(13)
C86 C84 C85 N4 178.4(8)
C83 C84 C85 C89 -179.6(8)
C86 C84 C85 C89 0.5(13)
C83 C84 C86 C87 178.9(10)
C85 C84 C86 C87 -1.2(15)
C84 C86 C87 C88 1.0(17)
C86 C87 C88 C90 179.3(11)
C86 C87 C88 C89 0.0(15)
C90 C88 C89 N3 1.7(13)
C87 C88 C89 N3 -178.9(8)
C90 C88 C89 C85 179.9(9)
C87 C88 C89 C85 -0.7(13)
N4 C85 C89 N3 0.8(12)
C84 C85 C89 N3 178.7(8)
N4 C85 C89 C88 -177.5(8)
C84 C85 C89 C88 0.4(12)
C89 C88 C90 C91 -1.2(16)
C87 C88 C90 C91 179.4(10)
C88 C90 C91 C92 0.6(17)
C90 C91 C92 N3 -0.4(16)
C58 C57 N1 C61 -1.2(9)
C58 C57 N1 Ni1 178.7(5)
C65 C61 N1 C57 -177.0(6)
C60 C61 N1 C57 2.3(8)
C65 C61 N1 Ni1 3.1(6)
C60 C61 N1 Ni1 -177.6(5)
N5 Ni1 N1 C57 -142.0(18)
N6 Ni1 N1 C57 -93.6(5)
N4 Ni1 N1 C57 2.0(5)
N3 Ni1 N1 C57 82.4(5)
N2 Ni1 N1 C57 176.2(6)
N5 Ni1 N1 C61 38(2)
N6 Ni1 N1 C61 86.3(4)
N4 Ni1 N1 C61 -178.1(4)
N3 Ni1 N1 C61 -97.7(4)
N2 Ni1 N1 C61 -3.9(4)
C67 C68 N2 C65 -4.5(9)
C67 C68 N2 Ni1 179.6(4)
C61 C65 N2 C68 179.8(6)
C64 C65 N2 C68 3.9(10)
C61 C65 N2 Ni1 -3.8(8)
C64 C65 N2 Ni1 -179.7(4)
N5 Ni1 N2 C68 5.5(5)
N6 Ni1 N2 C68 85.7(5)
N4 Ni1 N2 C68 -144.0(13)
N1 Ni1 N2 C68 -179.6(5)
N3 Ni1 N2 C68 -90.5(5)
N5 Ni1 N2 C65 -170.9(5)
N6 Ni1 N2 C65 -90.8(5)
N4 Ni1 N2 C65 39.6(15)
N1 Ni1 N2 C65 3.9(4)
N3 Ni1 N2 C65 93.1(5)
C91 C92 N3 C89 0.9(15)
C91 C92 N3 Ni1 -176.3(8)
C88 C89 N3 C92 -1.6(13)
C85 C89 N3 C92 -179.8(8)
C88 C89 N3 Ni1 176.1(7)
C85 C89 N3 Ni1 -2.2(9)
N5 Ni1 N3 C92 -88.9(8)
N6 Ni1 N3 C92 -134.0(19)
N4 Ni1 N3 C92 179.5(8)
N1 Ni1 N3 C92 85.7(8)
N2 Ni1 N3 C92 7.5(9)
N5 Ni1 N3 C89 93.7(6)
N6 Ni1 N3 C89 49(2)
N4 Ni1 N3 C89 2.1(6)
N1 Ni1 N3 C89 -91.7(6)
N2 Ni1 N3 C89 -169.8(6)
C82 C81 N4 C85 -1.6(14)
C82 C81 N4 Ni1 176.7(7)
C89 C85 N4 C81 179.7(8)
C84 C85 N4 C81 1.7(12)
C89 C85 N4 Ni1 1.1(9)
C84 C85 N4 Ni1 -176.8(7)
N5 Ni1 N4 C81 84.7(8)
N6 Ni1 N4 C81 4.4(8)
N1 Ni1 N4 C81 -90.8(8)
N3 Ni1 N4 C81 179.9(8)
N2 Ni1 N4 C81 -125.6(13)
N5 Ni1 N4 C85 -96.9(5)
N6 Ni1 N4 C85 -177.2(5)
N1 Ni1 N4 C85 87.6(5)
N3 Ni1 N4 C85 -1.7(5)
N2 Ni1 N4 C85 52.8(16)
C78 C79 N5 C80 2.2(13)
C78 C79 N5 Ni1 -178.4(7)
C73 C80 N5 C79 -180.0(7)
C76 C80 N5 C79 -0.3(11)
C73 C80 N5 Ni1 0.5(8)
C76 C80 N5 Ni1 -179.8(6)
N6 Ni1 N5 C79 -179.6(7)
N4 Ni1 N5 C79 85.5(7)
N1 Ni1 N5 C79 -130.5(17)
N3 Ni1 N5 C79 4.8(7)
N2 Ni1 N5 C79 -89.5(7)
N6 Ni1 N5 C80 -0.1(5)
N4 Ni1 N5 C80 -95.1(5)
N1 Ni1 N5 C80 49(2)
N3 Ni1 N5 C80 -175.7(5)
N2 Ni1 N5 C80 89.9(5)
C70 C69 N6 C73 -1.3(8)
C70 C69 N6 Ni1 -178.9(4)
C80 C73 N6 C69 -177.3(5)
C72 C73 N6 C69 1.3(8)
C80 C73 N6 Ni1 0.6(6)
C72 C73 N6 Ni1 179.3(5)
N5 Ni1 N6 C69 177.5(5)
N4 Ni1 N6 C69 -90.9(5)
N1 Ni1 N6 C69 3.3(5)
N3 Ni1 N6 C69 -137(2)
N2 Ni1 N6 C69 81.5(5)
N5 Ni1 N6 C73 -0.2(4)
N4 Ni1 N6 C73 91.4(4)
N1 Ni1 N6 C73 -174.4(4)
N3 Ni1 N6 C73 45(2)
N2 Ni1 N6 C73 -96.2(4)
